data_7015726
loop_
_publ_author_name
'Burrows, Andrew D.'
'Kelly, David J.'
'Mahon, Mary F.'
'Raithby, Paul R.'
'Richardson, Christopher'
'Stevenson, Anna J.'

_publ_section_title
;
 Silver coordination networks and cages based on a semi-rigid
 bis(isoxazolyl) ligand.
;
_journal_issue 20
_journal_name_full 'Dalton transactions (Cambridge, England : 2003)'
_journal_page_first 5483
_journal_page_last 5493
_journal_paper_doi 10.1039/c1dt10029g
_journal_volume 40
_journal_year 2011
_chemical_formula_sum 'C45 H50 Ag F6 N5 O5 P'
_chemical_formula_weight 993.74
_chemical_name_systematic
;
?
;
_space_group_IT_number 2
_symmetry_cell_setting triclinic
_symmetry_space_group_name_Hall '-P 1'
_symmetry_space_group_name_H-M 'P -1'
_atom_sites_solution_hydrogens geom
_atom_sites_solution_primary direct
_atom_sites_solution_secondary difmap
_audit_creation_method SHELXL-97
_cell_angle_alpha 103.616(1)
_cell_angle_beta 113.747(1)
_cell_angle_gamma 103.917(1)
_cell_formula_units_Z 2
_cell_length_a 13.5620(1)
_cell_length_b 14.2000(1)
_cell_length_c 14.2460(2)
_cell_measurement_reflns_used 58879
_cell_measurement_temperature 150(2)
_cell_measurement_theta_max 27.485
_cell_measurement_theta_min 2.910
_cell_volume 2260.62(5)
_computing_cell_refinement 'HKL Scalepack (Otwinowski & Minor 1997)'
_computing_data_collection 'Collect (Bruker AXS BV, 1997-2004)'
_computing_data_reduction 'Denzo & Scalepack (Otwinowski & Minor, 1997)'
_computing_molecular_graphics 'ORTEX (P.McArdle, 1995)'
_computing_publication_material 'SHELXL-97/2 (Sheldrick,1997)'
_computing_structure_refinement 'SHELXL-97 (Sheldrick, 1997)'
_computing_structure_solution 'SHELXS-97 (Sheldrick, 1990)'
_diffrn_ambient_temperature 150(2)
_diffrn_measured_fraction_theta_full 0.991
_diffrn_measured_fraction_theta_max 0.991
_diffrn_measurement_device_type '95mm CCD camera on \k-goniostat'
_diffrn_measurement_method CCD
_diffrn_radiation_monochromator graphite
_diffrn_radiation_source 'fine-focus sealed tube'
_diffrn_radiation_type MoK\a
_diffrn_radiation_wavelength 0.71073
_diffrn_reflns_av_R_equivalents 0.0734
_diffrn_reflns_av_sigmaI/netI 0.0705
_diffrn_reflns_limit_h_max 17
_diffrn_reflns_limit_h_min -17
_diffrn_reflns_limit_k_max 18
_diffrn_reflns_limit_k_min -18
_diffrn_reflns_limit_l_max 18
_diffrn_reflns_limit_l_min -18
_diffrn_reflns_number 38548
_diffrn_reflns_theta_full 27.46
_diffrn_reflns_theta_max 27.46
_diffrn_reflns_theta_min 3.67
_exptl_absorpt_coefficient_mu 0.556
_exptl_absorpt_correction_T_max 0.93
_exptl_absorpt_correction_T_min 0.84
_exptl_absorpt_correction_type multi-scan
_exptl_absorpt_process_details
;
multi-scan from symmetry-related measurements
Sortav (Blessing 1995)
;
_exptl_crystal_colour Colourless
_exptl_crystal_density_diffrn 1.460
_exptl_crystal_density_method 'not measured'
_exptl_crystal_description Block
_exptl_crystal_F_000 1022
_exptl_crystal_size_max 0.18
_exptl_crystal_size_mid 0.15
_exptl_crystal_size_min 0.15
_refine_diff_density_max 0.554
_refine_diff_density_min -0.736
_refine_diff_density_rms 0.152
_refine_ls_extinction_coef 0.0047(6)
_refine_ls_extinction_expression Fc^*^=kFc[1+0.001xFc^2^\l^3^/sin(2\q)]^-1/4^
_refine_ls_extinction_method SHELXL
_refine_ls_goodness_of_fit_ref 1.014
_refine_ls_hydrogen_treatment constr
_refine_ls_matrix_type full
_refine_ls_number_parameters 633
_refine_ls_number_reflns 10256
_refine_ls_number_restraints 0
_refine_ls_restrained_S_all 1.014
_refine_ls_R_factor_all 0.0770
_refine_ls_R_factor_gt 0.0413
_refine_ls_shift/su_max 0.001
_refine_ls_shift/su_mean 0.000
_refine_ls_structure_factor_coef Fsqd
_refine_ls_weighting_details 'calc w=1/[\s^2^(Fo^2^)+(0.0469P)^2^+0.0000P] where P=(Fo^2^+2Fc^2^)/3'
_refine_ls_weighting_scheme calc
_refine_ls_wR_factor_gt 0.0833
_refine_ls_wR_factor_ref 0.0944
_reflns_number_gt 7231
_reflns_number_total 10256
_reflns_threshold_expression >2sigma(I)
_cod_data_source_file c1dt10029g.txt
_cod_data_source_block Compound-7-h08adb08
_cod_depositor_comments
;
The following automatic conversions were performed:
'_symmetry_cell_setting' value 'Triclinic' changed to 'triclinic'
according to '/home/saulius/struct/CIF-dictionaries/cif_core.dic'
dictionary named 'cif_core.dic' version 2.4.1 from
2010-06-29.

'_exptl_absorpt_correction_type' value 'Multi-Scan' changed
to 'multi-scan' according to
'/home/saulius/struct/CIF-dictionaries/cif_core.dic' dictionary named
'cif_core.dic' version 2.4.1 from 2010-06-29.

Automatic conversion script
Id: cif_fix_enum 1555 2011-01-17 13:19:09Z saulius 
;
_cod_original_cell_volume 2260.62(4)
_cod_original_sg_symbol_H-M P-1
_cod_database_code 7015726

loop_
_symmetry_equiv_pos_as_xyz
'x, y, z'
'-x, -y, -z'

loop_
_atom_site_label
_atom_site_type_symbol
_atom_site_fract_x
_atom_site_fract_y
_atom_site_fract_z
_atom_site_U_iso_or_equiv
_atom_site_adp_type
_atom_site_occupancy
_atom_site_symmetry_multiplicity
_atom_site_calc_flag
_atom_site_refinement_flags
_atom_site_disorder_assembly
_atom_site_disorder_group
Ag1 Ag 0.962142(17) 0.264587(14) 0.172180(15) 0.03621(9) Uani 1 1 d . . .
P1 P 1.15510(6) 0.87060(5) 0.40355(6) 0.04133(18) Uani 1 1 d . . .
F1 F 1.0211(4) 0.8310(6) 0.3514(5) 0.107(2) Uani 0.60 1 d P A 1
F2 F 1.1194(10) 0.7740(8) 0.4327(9) 0.110(4) Uani 0.60 1 d P A 1
F3 F 1.1425(6) 0.7952(5) 0.2938(4) 0.071(2) Uani 0.60 1 d P A 1
F4 F 1.1660(10) 0.9627(7) 0.3600(10) 0.107(4) Uani 0.60 1 d P A 1
F5 F 1.1718(6) 0.9413(4) 0.5136(4) 0.0793(17) Uani 0.60 1 d P A 1
F6 F 1.2909(4) 0.9039(5) 0.4547(5) 0.0966(15) Uani 0.60 1 d P A 1
F1A F 1.0403(9) 0.8360(7) 0.2957(8) 0.145(4) Uani 0.40 1 d P A 2
F2A F 1.1521(15) 0.7815(14) 0.4512(13) 0.096(5) Uani 0.40 1 d P A 2
F3A F 1.1971(14) 0.8059(10) 0.3405(12) 0.152(7) Uani 0.40 1 d P A 2
F4A F 1.2027(15) 0.9671(8) 0.3802(13) 0.110(6) Uani 0.40 1 d P A 2
F5A F 1.1041(10) 0.9409(7) 0.4659(9) 0.102(3) Uani 0.40 1 d P A 2
F6A F 1.2681(10) 0.9152(9) 0.5193(9) 0.168(5) Uani 0.40 1 d P A 2
O1 O 1.03805(14) 0.35175(11) 0.01259(13) 0.0318(4) Uani 1 1 d . . .
O2 O 1.77952(15) 0.66415(12) 0.62791(14) 0.0385(4) Uani 1 1 d . . .
O3 O 0.90824(15) 0.02499(12) 0.09732(14) 0.0369(4) Uani 1 1 d . . .
O4 O 0.10894(16) -0.43661(13) -0.28218(16) 0.0475(5) Uani 1 1 d . . .
O5 O 0.4128(2) 0.37437(17) -0.0124(2) 0.0695(6) Uani 1 1 d . . .
N1 N 1.05489(17) 0.38270(15) 0.12148(16) 0.0329(5) Uani 1 1 d . . .
N2 N 1.89280(17) 0.73435(15) 0.66568(16) 0.0352(5) Uani 1 1 d . . .
N3 N 0.87844(18) 0.09794(14) 0.05089(17) 0.0346(5) Uani 1 1 d . . .
N4 N 0.14731(18) -0.32624(15) -0.23992(17) 0.0387(5) Uani 1 1 d . . .
N5 N 0.3048(2) 0.29127(19) -0.1001(2) 0.0543(7) Uani 1 1 d . . .
C1 C 1.1633(2) 0.53900(19) 0.2898(2) 0.0408(6) Uani 1 1 d . . .
H1A H 1.1161 0.4977 0.3138 0.061 Uiso 1 1 calc R . .
H1 H 1.1541 0.6064 0.2984 0.061 Uiso 1 1 calc R . .
H1C H 1.2453 0.5510 0.3350 0.061 Uiso 1 1 calc R . .
C2 C 1.1246(2) 0.48130(17) 0.17183(19) 0.0303(5) Uani 1 1 d . . .
C3 C 1.1552(2) 0.51935(18) 0.09885(19) 0.0296(5) Uani 1 1 d . . .
C4 C 1.1007(2) 0.43629(18) 0.00315(19) 0.0299(5) Uani 1 1 d . . .
C5 C 1.0972(2) 0.4174(2) -0.1054(2) 0.0401(6) Uani 1 1 d . . .
H5A H 1.1156 0.4838 -0.1161 0.060 Uiso 1 1 calc R . .
H5B H 1.0192 0.3690 -0.1646 0.060 Uiso 1 1 calc R . .
H5C H 1.1543 0.3869 -0.1071 0.060 Uiso 1 1 calc R . .
C6 C 1.2264(2) 0.63081(18) 0.1256(2) 0.0347(6) Uani 1 1 d . . .
H6A H 1.1943 0.6772 0.1569 0.042 Uiso 1 1 calc R . .
H6B H 1.2174 0.6389 0.0558 0.042 Uiso 1 1 calc R . .
C7 C 1.3556(2) 0.66771(18) 0.20598(19) 0.0311(5) Uani 1 1 d . . .
C8 C 1.4221(2) 0.61157(19) 0.1892(2) 0.0348(6) Uani 1 1 d . . .
H8 H 1.3854 0.5456 0.1300 0.042 Uiso 1 1 calc R . .
C9 C 1.5409(2) 0.6509(2) 0.2576(2) 0.0381(6) Uani 1 1 d . . .
H9 H 1.5850 0.6118 0.2445 0.046 Uiso 1 1 calc R . .
C10 C 1.5974(2) 0.74723(19) 0.3460(2) 0.0352(6) Uani 1 1 d . . .
C11 C 1.5310(2) 0.80205(19) 0.3634(2) 0.0379(6) Uani 1 1 d . . .
H11 H 1.5676 0.8675 0.4233 0.046 Uiso 1 1 calc R . .
C12 C 1.4115(2) 0.76292(19) 0.2947(2) 0.0353(6) Uani 1 1 d . . .
H12 H 1.3673 0.8017 0.3085 0.042 Uiso 1 1 calc R . .
C13 C 1.7273(2) 0.7892(2) 0.4218(2) 0.0405(6) Uani 1 1 d . . .
H13A H 1.7647 0.7707 0.3771 0.049 Uiso 1 1 calc R . .
H13B H 1.7559 0.8664 0.4542 0.049 Uiso 1 1 calc R . .
C14 C 1.7650(2) 0.74975(18) 0.51409(19) 0.0313(5) Uani 1 1 d . . .
C15 C 1.7048(2) 0.67607(18) 0.5372(2) 0.0330(5) Uani 1 1 d . . .
C16 C 1.5814(2) 0.6078(2) 0.4904(2) 0.0449(7) Uani 1 1 d . . .
H16A H 1.5307 0.6403 0.4514 0.067 Uiso 1 1 calc R . .
H16B H 1.5670 0.5984 0.5504 0.067 Uiso 1 1 calc R . .
H16C H 1.5649 0.5395 0.4386 0.067 Uiso 1 1 calc R . .
C17 C 1.8822(2) 0.78450(18) 0.59844(19) 0.0304(5) Uani 1 1 d . . .
C18 C 1.9845(2) 0.8660(2) 0.6129(2) 0.0428(6) Uani 1 1 d . . .
H18A H 2.0536 0.8771 0.6803 0.064 Uiso 1 1 calc R . .
H18B H 1.9712 0.9315 0.6188 0.064 Uiso 1 1 calc R . .
H18C H 1.9962 0.8434 0.5490 0.064 Uiso 1 1 calc R . .
C19 C 0.7885(3) 0.1077(2) -0.1300(2) 0.0460(7) Uani 1 1 d . . .
H19A H 0.8068 0.1799 -0.0852 0.069 Uiso 1 1 calc R . .
H19B H 0.7042 0.0728 -0.1788 0.069 Uiso 1 1 calc R . .
H19C H 0.8276 0.1082 -0.1747 0.069 Uiso 1 1 calc R . .
C20 C 0.8290(2) 0.05073(18) -0.0563(2) 0.0315(5) Uani 1 1 d . . .
C21 C 0.8230(2) -0.05418(18) -0.0857(2) 0.0347(6) Uani 1 1 d . . .
C22 C 0.8731(2) -0.06527(18) 0.0119(2) 0.0368(6) Uani 1 1 d . . .
C23 C 0.8994(3) -0.1516(2) 0.0444(3) 0.0566(8) Uani 1 1 d . . .
H23A H 0.9657 -0.1226 0.1193 0.085 Uiso 1 1 calc R . .
H23B H 0.9183 -0.1919 -0.0073 0.085 Uiso 1 1 calc R . .
H23C H 0.8314 -0.1975 0.0427 0.085 Uiso 1 1 calc R . .
C24 C 0.7738(2) -0.1334(2) -0.2002(2) 0.0490(7) Uani 1 1 d . . .
H24A H 0.8131 -0.1838 -0.1955 0.059 Uiso 1 1 calc R . .
H24B H 0.7912 -0.0969 -0.2463 0.059 Uiso 1 1 calc R . .
C25 C 0.6431(2) -0.1934(2) -0.2567(2) 0.0416(6) Uani 1 1 d . . .
C26 C 0.5972(2) -0.2746(2) -0.2294(2) 0.0436(6) Uani 1 1 d . . .
H26 H 0.6480 -0.2919 -0.1734 0.052 Uiso 1 1 calc R . .
C27 C 0.4787(2) -0.3306(2) -0.2827(2) 0.0428(6) Uani 1 1 d . . .
H27 H 0.4495 -0.3860 -0.2627 0.051 Uiso 1 1 calc R . .
C28 C 0.4014(2) -0.3074(2) -0.3650(2) 0.0412(6) Uani 1 1 d . . .
C29 C 0.4473(3) -0.2256(2) -0.3905(2) 0.0491(7) Uani 1 1 d . . .
H29 H 0.3967 -0.2068 -0.4451 0.059 Uiso 1 1 calc R . .
C30 C 0.5663(3) -0.1702(2) -0.3376(2) 0.0481(7) Uani 1 1 d . . .
H30 H 0.5957 -0.1149 -0.3576 0.058 Uiso 1 1 calc R . .
C31 C 0.2717(2) -0.3716(2) -0.4278(2) 0.0460(7) Uani 1 1 d . . .
H31A H 0.2333 -0.3415 -0.4815 0.055 Uiso 1 1 calc R . .
H31B H 0.2587 -0.4436 -0.4706 0.055 Uiso 1 1 calc R . .
C32 C 0.2133(2) -0.3781(2) -0.3579(2) 0.0374(6) Uani 1 1 d . . .
C33 C 0.2081(2) -0.29348(19) -0.2856(2) 0.0344(6) Uani 1 1 d . . .
C34 C 0.2600(2) -0.1801(2) -0.2614(2) 0.0446(7) Uani 1 1 d . . .
H34A H 0.2441 -0.1402 -0.2068 0.067 Uiso 1 1 calc R . .
H34B H 0.2259 -0.1667 -0.3296 0.067 Uiso 1 1 calc R . .
H34C H 0.3442 -0.1586 -0.2320 0.067 Uiso 1 1 calc R . .
C35 C 0.1501(2) -0.4641(2) -0.3531(2) 0.0465(7) Uani 1 1 d . . .
C36 C 0.1167(3) -0.5788(2) -0.4069(3) 0.0713(10) Uani 1 1 d . . .
H36A H 0.1471 -0.5913 -0.4586 0.107 Uiso 1 1 calc R . .
H36B H 0.0318 -0.6134 -0.4472 0.107 Uiso 1 1 calc R . .
H36C H 0.1494 -0.6072 -0.3503 0.107 Uiso 1 1 calc R . .
C37 C 0.2388(3) 0.1125(3) -0.2208(3) 0.0763(10) Uani 1 1 d . . .
H37A H 0.2214 0.0614 -0.1884 0.114 Uiso 1 1 calc R . .
H37B H 0.2635 0.0845 -0.2735 0.114 Uiso 1 1 calc R . .
H37C H 0.1691 0.1267 -0.2593 0.114 Uiso 1 1 calc R . .
C38 C 0.3339(3) 0.2115(2) -0.1315(3) 0.0567(8) Uani 1 1 d . . .
C39 C 0.4531(3) 0.2356(2) -0.0714(3) 0.0516(8) Uani 1 1 d . . .
C40 C 0.4970(3) 0.3369(2) 0.0007(3) 0.0530(8) Uani 1 1 d . . .
C41 C 0.6166(3) 0.4098(3) 0.0841(3) 0.0674(9) Uani 1 1 d . . .
H41A H 0.6197 0.4387 0.1553 0.101 Uiso 1 1 calc R . .
H41B H 0.6400 0.4668 0.0605 0.101 Uiso 1 1 calc R . .
H41C H 0.6696 0.3723 0.0919 0.101 Uiso 1 1 calc R . .
C42 C 0.5182(3) 0.1676(2) -0.0854(3) 0.0638(9) Uani 1 1 d . . .
H42A H 0.6018 0.2125 -0.0479 0.077 Uiso 1 1 calc R . .
H42B H 0.4924 0.1361 -0.1653 0.077 Uiso 1 1 calc R . .
C43 C 0.5058(2) 0.08021(19) -0.0420(2) 0.0378(6) Uani 1 1 d . . .
C44 C 0.4530(2) 0.0727(2) 0.0229(2) 0.0412(6) Uani 1 1 d . . .
H44 H 0.4202 0.1222 0.0393 0.049 Uiso 1 1 calc R . .
C45 C 0.5522(2) 0.0060(2) -0.0640(2) 0.0407(6) Uani 1 1 d . . .
H45 H 0.5885 0.0096 -0.1085 0.049 Uiso 1 1 calc R . .

loop_
_atom_site_aniso_label
_atom_site_aniso_U_11
_atom_site_aniso_U_22
_atom_site_aniso_U_33
_atom_site_aniso_U_23
_atom_site_aniso_U_13
_atom_site_aniso_U_12
Ag1 0.04769(15) 0.03016(12) 0.03447(13) 0.01106(9) 0.02309(10) 0.01602(9)
P1 0.0512(5) 0.0371(4) 0.0398(4) 0.0154(3) 0.0246(4) 0.0179(3)
F1 0.054(3) 0.179(6) 0.105(4) 0.066(5) 0.043(3) 0.052(3)
F2 0.199(9) 0.044(3) 0.119(8) 0.034(4) 0.119(7) 0.016(4)
F3 0.116(5) 0.040(2) 0.050(2) 0.0045(16) 0.053(2) 0.010(3)
F4 0.227(9) 0.098(6) 0.117(6) 0.088(5) 0.130(6) 0.124(7)
F5 0.149(6) 0.045(2) 0.065(3) 0.016(2) 0.075(4) 0.032(3)
F6 0.051(2) 0.116(4) 0.088(4) 0.026(4) 0.022(3) 0.010(2)
F1A 0.109(7) 0.117(6) 0.088(6) 0.024(6) -0.041(5) 0.026(6)
F2A 0.155(9) 0.075(8) 0.061(5) 0.049(5) 0.031(5) 0.062(7)
F3A 0.245(17) 0.104(10) 0.277(18) 0.098(12) 0.234(16) 0.122(12)
F4A 0.209(12) 0.031(5) 0.103(8) 0.015(4) 0.118(9) 0.000(6)
F5A 0.170(10) 0.083(5) 0.159(10) 0.073(7) 0.137(9) 0.088(7)
F6A 0.135(9) 0.154(9) 0.104(7) 0.062(7) -0.029(6) 0.021(7)
O1 0.0375(10) 0.0269(8) 0.0289(9) 0.0080(7) 0.0164(8) 0.0108(8)
O2 0.0453(11) 0.0350(9) 0.0389(10) 0.0153(8) 0.0233(9) 0.0142(9)
O3 0.0442(10) 0.0320(9) 0.0384(10) 0.0168(8) 0.0204(9) 0.0165(8)
O4 0.0548(12) 0.0335(10) 0.0645(13) 0.0129(9) 0.0399(11) 0.0190(9)
O5 0.0793(17) 0.0574(14) 0.0985(18) 0.0397(14) 0.0555(15) 0.0359(14)
N1 0.0406(12) 0.0294(11) 0.0271(11) 0.0085(9) 0.0166(10) 0.0123(10)
N2 0.0352(12) 0.0398(12) 0.0329(12) 0.0142(10) 0.0174(10) 0.0158(10)
N3 0.0452(13) 0.0251(10) 0.0369(12) 0.0134(9) 0.0215(11) 0.0142(10)
N4 0.0448(13) 0.0329(11) 0.0426(13) 0.0096(10) 0.0248(11) 0.0195(10)
N5 0.0448(15) 0.0456(14) 0.0861(19) 0.0370(14) 0.0335(15) 0.0236(13)
C1 0.0490(17) 0.0368(14) 0.0295(14) 0.0099(12) 0.0153(13) 0.0141(13)
C2 0.0315(14) 0.0274(12) 0.0290(13) 0.0099(11) 0.0115(11) 0.0128(11)
C3 0.0286(13) 0.0301(12) 0.0308(13) 0.0133(11) 0.0125(11) 0.0135(11)
C4 0.0277(13) 0.0323(13) 0.0329(14) 0.0155(11) 0.0137(11) 0.0151(11)
C5 0.0437(16) 0.0421(15) 0.0336(14) 0.0136(12) 0.0190(13) 0.0150(13)
C6 0.0362(15) 0.0315(13) 0.0335(14) 0.0151(11) 0.0133(12) 0.0116(11)
C7 0.0315(14) 0.0283(12) 0.0287(13) 0.0120(11) 0.0119(11) 0.0073(11)
C8 0.0362(15) 0.0324(13) 0.0278(13) 0.0061(11) 0.0133(12) 0.0097(12)
C9 0.0364(16) 0.0430(15) 0.0377(15) 0.0159(13) 0.0188(13) 0.0171(13)
C10 0.0332(15) 0.0350(14) 0.0335(14) 0.0160(12) 0.0134(12) 0.0084(12)
C11 0.0400(16) 0.0309(13) 0.0298(14) 0.0078(11) 0.0112(12) 0.0063(12)
C12 0.0390(16) 0.0321(13) 0.0351(14) 0.0129(12) 0.0179(13) 0.0137(12)
C13 0.0325(15) 0.0407(15) 0.0380(15) 0.0166(12) 0.0108(12) 0.0071(12)
C14 0.0331(14) 0.0284(12) 0.0303(13) 0.0085(11) 0.0155(12) 0.0106(11)
C15 0.0372(14) 0.0307(13) 0.0316(14) 0.0084(11) 0.0192(12) 0.0121(11)
C16 0.0463(17) 0.0356(15) 0.0454(17) 0.0115(13) 0.0248(14) 0.0032(13)
C17 0.0344(14) 0.0313(12) 0.0271(13) 0.0087(11) 0.0158(11) 0.0155(11)
C18 0.0325(15) 0.0480(16) 0.0424(16) 0.0169(13) 0.0155(13) 0.0115(13)
C19 0.0518(18) 0.0465(16) 0.0425(16) 0.0219(14) 0.0234(14) 0.0168(14)
C20 0.0324(14) 0.0314(13) 0.0337(14) 0.0114(11) 0.0194(12) 0.0116(11)
C21 0.0322(14) 0.0301(13) 0.0414(15) 0.0063(11) 0.0230(12) 0.0090(11)
C22 0.0345(15) 0.0266(13) 0.0556(17) 0.0144(12) 0.0273(14) 0.0126(11)
C23 0.058(2) 0.0393(16) 0.089(2) 0.0312(17) 0.0423(19) 0.0260(15)
C24 0.0487(18) 0.0415(15) 0.0500(17) -0.0011(13) 0.0331(15) 0.0083(14)
C25 0.0455(17) 0.0361(14) 0.0395(16) 0.0002(12) 0.0279(14) 0.0101(13)
C26 0.0414(17) 0.0468(16) 0.0383(15) 0.0092(13) 0.0204(14) 0.0148(14)
C27 0.0432(17) 0.0472(16) 0.0397(16) 0.0155(13) 0.0244(14) 0.0129(14)
C28 0.0383(16) 0.0493(16) 0.0334(15) 0.0054(13) 0.0212(13) 0.0157(13)
C29 0.056(2) 0.0539(18) 0.0412(16) 0.0157(14) 0.0258(15) 0.0252(16)
C30 0.059(2) 0.0421(16) 0.0467(17) 0.0137(14) 0.0328(16) 0.0157(15)
C31 0.0414(16) 0.0555(17) 0.0339(15) 0.0054(13) 0.0186(13) 0.0173(14)
C32 0.0322(14) 0.0400(15) 0.0300(14) 0.0028(11) 0.0121(12) 0.0130(12)
C33 0.0268(13) 0.0400(14) 0.0339(14) 0.0118(12) 0.0126(12) 0.0144(11)
C34 0.0450(17) 0.0420(15) 0.0512(17) 0.0163(13) 0.0259(14) 0.0199(13)
C35 0.0438(17) 0.0407(16) 0.0469(17) 0.0027(13) 0.0229(14) 0.0146(14)
C36 0.070(2) 0.0387(17) 0.097(3) -0.0001(17) 0.050(2) 0.0164(16)
C37 0.088(3) 0.061(2) 0.083(3) 0.037(2) 0.046(2) 0.018(2)
C38 0.068(2) 0.0504(19) 0.074(2) 0.0413(18) 0.0440(19) 0.0234(17)
C39 0.069(2) 0.0572(19) 0.071(2) 0.0461(18) 0.0521(19) 0.0383(17)
C40 0.069(2) 0.0521(19) 0.068(2) 0.0373(17) 0.0458(19) 0.0328(17)
C41 0.070(2) 0.083(2) 0.057(2) 0.037(2) 0.0321(19) 0.028(2)
C42 0.094(3) 0.069(2) 0.094(3) 0.060(2) 0.074(2) 0.056(2)
C43 0.0424(16) 0.0377(14) 0.0456(16) 0.0209(13) 0.0271(13) 0.0194(13)
C44 0.0489(17) 0.0401(15) 0.0538(17) 0.0245(13) 0.0334(15) 0.0257(13)
C45 0.0462(16) 0.0449(15) 0.0455(16) 0.0226(13) 0.0303(14) 0.0207(13)

loop_
_atom_type_symbol
_atom_type_description
_atom_type_scat_dispersion_real
_atom_type_scat_dispersion_imag
_atom_type_scat_source
C C 0.0033 0.0016 'International Tables Vol C Tables 4.2.6.8 and 6.1.1.4'
H H 0.0000 0.0000 'International Tables Vol C Tables 4.2.6.8 and 6.1.1.4'
O O 0.0106 0.0060 'International Tables Vol C Tables 4.2.6.8 and 6.1.1.4'
N N 0.0061 0.0033 'International Tables Vol C Tables 4.2.6.8 and 6.1.1.4'
P P 0.1023 0.0942 'International Tables Vol C Tables 4.2.6.8 and 6.1.1.4'
F F 0.0171 0.0103 'International Tables Vol C Tables 4.2.6.8 and 6.1.1.4'
Ag Ag -0.8971 1.1015 'International Tables Vol C Tables 4.2.6.8 and 6.1.1.4'

loop_
_geom_angle_atom_site_label_1
_geom_angle_atom_site_label_2
_geom_angle_atom_site_label_3
_geom_angle
_geom_angle_site_symmetry_1
_geom_angle_site_symmetry_3
_geom_angle_publ_flag
N3 Ag1 N1 114.72(7) . . ?
N3 Ag1 N4 117.09(7) . 2_655 ?
N1 Ag1 N4 111.42(7) . 2_655 ?
N3 Ag1 N2 105.55(7) . 2_866 ?
N1 Ag1 N2 105.97(7) . 2_866 ?
N4 Ag1 N2 100.14(7) 2_655 2_866 ?
F3A P1 F4A 92.7(8) . . ?
F3A P1 F1A 89.5(7) . . ?
F4A P1 F1A 88.3(7) . . ?
F3A P1 F5 150.6(7) . . ?
F4A P1 F5 90.8(6) . . ?
F1A P1 F5 119.8(6) . . ?
F3A P1 F1 113.9(6) . . ?
F4A P1 F1 111.4(7) . . ?
F1A P1 F1 35.5(4) . . ?
F5 P1 F1 91.8(3) . . ?
F3A P1 F2 84.6(7) . . ?
F4A P1 F2 174.5(8) . . ?
F1A P1 F2 96.5(6) . . ?
F5 P1 F2 89.2(5) . . ?
F1 P1 F2 74.2(5) . . ?
F3A P1 F2A 80.2(9) . . ?
F4A P1 F2A 160.4(9) . . ?
F1A P1 F2A 109.7(7) . . ?
F5 P1 F2A 86.8(7) . . ?
F1 P1 F2A 88.2(7) . . ?
F2 P1 F2A 14.2(9) . . ?
F3A P1 F6A 96.6(9) . . ?
F4A P1 F6A 90.0(7) . . ?
F1A P1 F6A 173.7(8) . . ?
F5 P1 F6A 54.1(6) . . ?
F1 P1 F6A 140.8(7) . . ?
F2 P1 F6A 85.5(6) . . ?
F2A P1 F6A 72.9(7) . . ?
F3A P1 F4 99.0(7) . . ?
F4A P1 F4 16.3(10) . . ?
F1A P1 F4 73.5(6) . . ?
F5 P1 F4 92.5(5) . . ?
F1 P1 F4 95.1(5) . . ?
F2 P1 F4 169.2(6) . . ?
F2A P1 F4 176.6(8) . . ?
F6A P1 F4 104.1(6) . . ?
F3A P1 F6 63.4(6) . . ?
F4A P1 F6 71.4(7) . . ?
F1A P1 F6 144.3(6) . . ?
F5 P1 F6 90.3(3) . . ?
F1 P1 F6 176.5(4) . . ?
F2 P1 F6 103.1(5) . . ?
F2A P1 F6 89.1(7) . . ?
F6A P1 F6 39.9(6) . . ?
F4 P1 F6 87.6(5) . . ?
F3A P1 F3 26.6(7) . . ?
F4A P1 F3 90.7(6) . . ?
F1A P1 F3 62.9(5) . . ?
F5 P1 F3 176.9(4) . . ?
F1 P1 F3 90.2(3) . . ?
F2 P1 F3 89.0(5) . . ?
F2A P1 F3 90.8(7) . . ?
F6A P1 F3 123.2(7) . . ?
F4 P1 F3 89.7(5) . . ?
F6 P1 F3 87.7(3) . . ?
F3A P1 F5A 176.9(7) . . ?
F4A P1 F5A 86.2(7) . . ?
F1A P1 F5A 87.6(6) . . ?
F5 P1 F5A 32.5(3) . . ?
F1 P1 F5A 63.9(5) . . ?
F2 P1 F5A 96.8(5) . . ?
F2A P1 F5A 101.8(8) . . ?
F6A P1 F5A 86.3(7) . . ?
F4 P1 F5A 79.2(5) . . ?
F6 P1 F5A 118.9(5) . . ?
F3 P1 F5A 150.4(5) . . ?
C4 O1 N1 107.69(16) . . ?
C15 O2 N2 108.24(16) . . ?
C22 O3 N3 107.08(17) . . ?
C35 O4 N4 107.74(18) . . ?
C40 O5 N5 106.9(2) . . ?
C2 N1 O1 106.50(17) . . ?
C2 N1 Ag1 134.18(16) . . ?
O1 N1 Ag1 119.31(13) . . ?
C17 N2 O2 105.84(18) . . ?
C17 N2 Ag1 138.96(17) . 2_866 ?
O2 N2 Ag1 115.08(12) . 2_866 ?
C20 N3 O3 106.70(17) . . ?
C20 N3 Ag1 136.44(15) . . ?
O3 N3 Ag1 114.73(13) . . ?
C33 N4 O4 105.93(18) . . ?
C33 N4 Ag1 135.22(16) . 2_655 ?
O4 N4 Ag1 113.73(13) . 2_655 ?
C38 N5 O5 105.3(2) . . ?
C2 C1 H1A 109.5 . . ?
C2 C1 H1 109.5 . . ?
H1A C1 H1 109.5 . . ?
C2 C1 H1C 109.5 . . ?
H1A C1 H1C 109.5 . . ?
H1 C1 H1C 109.5 . . ?
N1 C2 C3 110.9(2) . . ?
N1 C2 C1 121.0(2) . . ?
C3 C2 C1 128.1(2) . . ?
C4 C3 C2 104.8(2) . . ?
C4 C3 C6 129.5(2) . . ?
C2 C3 C6 125.7(2) . . ?
C3 C4 O1 110.16(19) . . ?
C3 C4 C5 134.4(2) . . ?
O1 C4 C5 115.4(2) . . ?
C4 C5 H5A 109.5 . . ?
C4 C5 H5B 109.5 . . ?
H5A C5 H5B 109.5 . . ?
C4 C5 H5C 109.5 . . ?
H5A C5 H5C 109.5 . . ?
H5B C5 H5C 109.5 . . ?
C3 C6 C7 115.37(19) . . ?
C3 C6 H6A 108.4 . . ?
C7 C6 H6A 108.4 . . ?
C3 C6 H6B 108.4 . . ?
C7 C6 H6B 108.4 . . ?
H6A C6 H6B 107.5 . . ?
C12 C7 C8 118.4(2) . . ?
C12 C7 C6 120.0(2) . . ?
C8 C7 C6 121.5(2) . . ?
C9 C8 C7 120.6(2) . . ?
C9 C8 H8 119.7 . . ?
C7 C8 H8 119.7 . . ?
C8 C9 C10 121.1(2) . . ?
C8 C9 H9 119.4 . . ?
C10 C9 H9 119.4 . . ?
C11 C10 C9 118.1(2) . . ?
C11 C10 C13 120.9(2) . . ?
C9 C10 C13 120.9(2) . . ?
C10 C11 C12 121.0(2) . . ?
C10 C11 H11 119.5 . . ?
C12 C11 H11 119.5 . . ?
C11 C12 C7 120.8(2) . . ?
C11 C12 H12 119.6 . . ?
C7 C12 H12 119.6 . . ?
C14 C13 C10 114.9(2) . . ?
C14 C13 H13A 108.5 . . ?
C10 C13 H13A 108.5 . . ?
C14 C13 H13B 108.5 . . ?
C10 C13 H13B 108.5 . . ?
H13A C13 H13B 107.5 . . ?
C15 C14 C17 104.4(2) . . ?
C15 C14 C13 131.7(2) . . ?
C17 C14 C13 123.8(2) . . ?
C14 C15 O2 109.6(2) . . ?
C14 C15 C16 136.7(2) . . ?
O2 C15 C16 113.7(2) . . ?
C15 C16 H16A 109.5 . . ?
C15 C16 H16B 109.5 . . ?
H16A C16 H16B 109.5 . . ?
C15 C16 H16C 109.5 . . ?
H16A C16 H16C 109.5 . . ?
H16B C16 H16C 109.5 . . ?
N2 C17 C14 111.9(2) . . ?
N2 C17 C18 121.3(2) . . ?
C14 C17 C18 126.9(2) . . ?
C17 C18 H18A 109.5 . . ?
C17 C18 H18B 109.5 . . ?
H18A C18 H18B 109.5 . . ?
C17 C18 H18C 109.5 . . ?
H18A C18 H18C 109.5 . . ?
H18B C18 H18C 109.5 . . ?
C20 C19 H19A 109.5 . . ?
C20 C19 H19B 109.5 . . ?
H19A C19 H19B 109.5 . . ?
C20 C19 H19C 109.5 . . ?
H19A C19 H19C 109.5 . . ?
H19B C19 H19C 109.5 . . ?
N3 C20 C21 111.3(2) . . ?
N3 C20 C19 120.1(2) . . ?
C21 C20 C19 128.5(2) . . ?
C22 C21 C20 104.2(2) . . ?
C22 C21 C24 128.3(2) . . ?
C20 C21 C24 127.5(2) . . ?
C21 C22 O3 110.7(2) . . ?
C21 C22 C23 134.1(3) . . ?
O3 C22 C23 115.2(2) . . ?
C22 C23 H23A 109.5 . . ?
C22 C23 H23B 109.5 . . ?
H23A C23 H23B 109.5 . . ?
C22 C23 H23C 109.5 . . ?
H23A C23 H23C 109.5 . . ?
H23B C23 H23C 109.5 . . ?
C21 C24 C25 113.6(2) . . ?
C21 C24 H24A 108.9 . . ?
C25 C24 H24A 108.9 . . ?
C21 C24 H24B 108.9 . . ?
C25 C24 H24B 108.9 . . ?
H24A C24 H24B 107.7 . . ?
C30 C25 C26 117.7(3) . . ?
C30 C25 C24 121.4(3) . . ?
C26 C25 C24 121.0(3) . . ?
C27 C26 C25 120.9(3) . . ?
C27 C26 H26 119.5 . . ?
C25 C26 H26 119.5 . . ?
C26 C27 C28 121.2(2) . . ?
C26 C27 H27 119.4 . . ?
C28 C27 H27 119.4 . . ?
C29 C28 C27 117.6(2) . . ?
C29 C28 C31 120.7(2) . . ?
C27 C28 C31 121.7(2) . . ?
C28 C29 C30 121.0(3) . . ?
C28 C29 H29 119.5 . . ?
C30 C29 H29 119.5 . . ?
C25 C30 C29 121.6(3) . . ?
C25 C30 H30 119.2 . . ?
C29 C30 H30 119.2 . . ?
C32 C31 C28 115.6(2) . . ?
C32 C31 H31A 108.4 . . ?
C28 C31 H31A 108.4 . . ?
C32 C31 H31B 108.4 . . ?
C28 C31 H31B 108.4 . . ?
H31A C31 H31B 107.4 . . ?
C35 C32 C33 104.4(2) . . ?
C35 C32 C31 128.3(2) . . ?
C33 C32 C31 127.2(2) . . ?
N4 C33 C32 111.7(2) . . ?
N4 C33 C34 120.5(2) . . ?
C32 C33 C34 127.7(2) . . ?
C33 C34 H34A 109.5 . . ?
C33 C34 H34B 109.5 . . ?
H34A C34 H34B 109.5 . . ?
C33 C34 H34C 109.5 . . ?
H34A C34 H34C 109.5 . . ?
H34B C34 H34C 109.5 . . ?
C32 C35 O4 110.2(2) . . ?
C32 C35 C36 134.6(3) . . ?
O4 C35 C36 115.2(2) . . ?
C35 C36 H36A 109.5 . . ?
C35 C36 H36B 109.5 . . ?
H36A C36 H36B 109.5 . . ?
C35 C36 H36C 109.5 . . ?
H36A C36 H36C 109.5 . . ?
H36B C36 H36C 109.5 . . ?
C38 C37 H37A 109.5 . . ?
C38 C37 H37B 109.5 . . ?
H37A C37 H37B 109.5 . . ?
C38 C37 H37C 109.5 . . ?
H37A C37 H37C 109.5 . . ?
H37B C37 H37C 109.5 . . ?
N5 C38 C39 112.1(3) . . ?
N5 C38 C37 117.7(3) . . ?
C39 C38 C37 130.3(3) . . ?
C40 C39 C38 104.5(3) . . ?
C40 C39 C42 127.9(3) . . ?
C38 C39 C42 127.6(3) . . ?
O5 C40 C39 111.2(3) . . ?
O5 C40 C41 116.6(3) . . ?
C39 C40 C41 132.1(3) . . ?
C40 C41 H41A 109.5 . . ?
C40 C41 H41B 109.5 . . ?
H41A C41 H41B 109.5 . . ?
C40 C41 H41C 109.5 . . ?
H41A C41 H41C 109.5 . . ?
H41B C41 H41C 109.5 . . ?
C39 C42 C43 116.3(2) . . ?
C39 C42 H42A 108.2 . . ?
C43 C42 H42A 108.2 . . ?
C39 C42 H42B 108.2 . . ?
C43 C42 H42B 108.2 . . ?
H42A C42 H42B 107.4 . . ?
C44 C43 C45 117.8(2) . . ?
C44 C43 C42 122.7(2) . . ?
C45 C43 C42 119.5(2) . . ?
C45 C44 C43 120.5(2) 2_655 . ?
C45 C44 H44 119.8 2_655 . ?
C43 C44 H44 119.8 . . ?
C44 C45 C43 121.7(2) 2_655 . ?
C44 C45 H45 119.1 2_655 . ?
C43 C45 H45 119.1 . . ?

loop_
_geom_bond_atom_site_label_1
_geom_bond_atom_site_label_2
_geom_bond_distance
_geom_bond_site_symmetry_2
_geom_bond_publ_flag
Ag1 N3 2.2532(19) . ?
Ag1 N1 2.2813(19) . ?
Ag1 N4 2.2983(19) 2_655 ?
Ag1 N2 2.348(2) 2_866 ?
P1 F3A 1.500(11) . ?
P1 F4A 1.538(11) . ?
P1 F1A 1.542(7) . ?
P1 F5 1.543(4) . ?
P1 F1 1.547(5) . ?
P1 F2 1.549(8) . ?
P1 F2A 1.570(12) . ?
P1 F6A 1.573(8) . ?
P1 F4 1.574(8) . ?
P1 F6 1.576(4) . ?
P1 F3 1.590(6) . ?
P1 F5A 1.634(8) . ?
O1 C4 1.363(3) . ?
O1 N1 1.413(2) . ?
O2 C15 1.363(3) . ?
O2 N2 1.410(3) . ?
O3 C22 1.363(3) . ?
O3 N3 1.408(2) . ?
O4 C35 1.363(3) . ?
O4 N4 1.414(2) . ?
O5 C40 1.337(3) . ?
O5 N5 1.449(3) . ?
N1 C2 1.309(3) . ?
N2 C17 1.306(3) . ?
N2 Ag1 2.348(2) 2_866 ?
N3 C20 1.306(3) . ?
N4 C33 1.308(3) . ?
N4 Ag1 2.2983(19) 2_655 ?
N5 C38 1.325(4) . ?
C1 C2 1.485(3) . ?
C1 H1A 0.9800 . ?
C1 H1 0.9800 . ?
C1 H1C 0.9800 . ?
C2 C3 1.431(3) . ?
C3 C4 1.345(3) . ?
C3 C6 1.506(3) . ?
C4 C5 1.485(3) . ?
C5 H5A 0.9800 . ?
C5 H5B 0.9800 . ?
C5 H5C 0.9800 . ?
C6 C7 1.522(3) . ?
C6 H6A 0.9900 . ?
C6 H6B 0.9900 . ?
C7 C12 1.389(3) . ?
C7 C8 1.391(3) . ?
C8 C9 1.379(3) . ?
C8 H8 0.9500 . ?
C9 C10 1.397(3) . ?
C9 H9 0.9500 . ?
C10 C11 1.380(3) . ?
C10 C13 1.512(4) . ?
C11 C12 1.388(4) . ?
C11 H11 0.9500 . ?
C12 H12 0.9500 . ?
C13 C14 1.498(3) . ?
C13 H13A 0.9900 . ?
C13 H13B 0.9900 . ?
C14 C15 1.354(3) . ?
C14 C17 1.421(3) . ?
C15 C16 1.485(3) . ?
C16 H16A 0.9800 . ?
C16 H16B 0.9800 . ?
C16 H16C 0.9800 . ?
C17 C18 1.481(3) . ?
C18 H18A 0.9800 . ?
C18 H18B 0.9800 . ?
C18 H18C 0.9800 . ?
C19 C20 1.487(3) . ?
C19 H19A 0.9800 . ?
C19 H19B 0.9800 . ?
C19 H19C 0.9800 . ?
C20 C21 1.422(3) . ?
C21 C22 1.346(3) . ?
C21 C24 1.506(3) . ?
C22 C23 1.479(3) . ?
C23 H23A 0.9800 . ?
C23 H23B 0.9800 . ?
C23 H23C 0.9800 . ?
C24 C25 1.522(4) . ?
C24 H24A 0.9900 . ?
C24 H24B 0.9900 . ?
C25 C30 1.377(4) . ?
C25 C26 1.389(4) . ?
C26 C27 1.382(4) . ?
C26 H26 0.9500 . ?
C27 C28 1.394(4) . ?
C27 H27 0.9500 . ?
C28 C29 1.380(4) . ?
C28 C31 1.518(4) . ?
C29 C30 1.386(4) . ?
C29 H29 0.9500 . ?
C30 H30 0.9500 . ?
C31 C32 1.507(3) . ?
C31 H31A 0.9900 . ?
C31 H31B 0.9900 . ?
C32 C35 1.348(4) . ?
C32 C33 1.423(3) . ?
C33 C34 1.485(3) . ?
C34 H34A 0.9800 . ?
C34 H34B 0.9800 . ?
C34 H34C 0.9800 . ?
C35 C36 1.491(4) . ?
C36 H36A 0.9800 . ?
C36 H36B 0.9800 . ?
C36 H36C 0.9800 . ?
C37 C38 1.491(5) . ?
C37 H37A 0.9800 . ?
C37 H37B 0.9800 . ?
C37 H37C 0.9800 . ?
C38 C39 1.394(4) . ?
C39 C40 1.371(4) . ?
C39 C42 1.488(4) . ?
C40 C41 1.475(4) . ?
C41 H41A 0.9800 . ?
C41 H41B 0.9800 . ?
C41 H41C 0.9800 . ?
C42 C43 1.516(3) . ?
C42 H42A 0.9900 . ?
C42 H42B 0.9900 . ?
C43 C44 1.386(3) . ?
C43 C45 1.388(3) . ?
C44 C45 1.378(3) 2_655 ?
C44 H44 0.9500 . ?
C45 C44 1.378(3) 2_655 ?
C45 H45 0.9500 . ?
